data_2240106
loop_
_publ_author_name
'Hillesheim, Patrick C.'
'Scipione, Kent A.'
'Stokes, Sean L.'

_publ_section_title
;
 Crystal structure of (3-carboxypropyl)triphenylphosphonium
 hexafluoridophosphate
;
_journal_coeditor_code HB7304
_journal_issue 11
_journal_name_full 'Acta Crystallographica Section E'
_journal_page_first o1197
_journal_page_last o1198
_journal_paper_doi 10.1107/S160053681402323X
_journal_volume 70
_journal_year 2014
_chemical_formula_iupac 'C22 H22 O2 P +, P F6 -'
_chemical_formula_moiety 'C22 H22 O2 P +, F6 P -'
_chemical_formula_sum 'C22 H22 F6 O2 P2'
_chemical_formula_weight 494.33
_chemical_name_systematic
;
(3-Carboxypropyl)triphenylphosphonium hexafluoridophosphate
;
_space_group_crystal_system triclinic
_space_group_IT_number 2
_space_group_name_Hall '-P 1'
_space_group_name_H-M_alt 'P -1'
_symmetry_space_group_name_Hall '-P 1'
_symmetry_space_group_name_H-M 'P -1'
_atom_sites_solution_hydrogens geom
_atom_sites_solution_primary direct
_atom_sites_solution_secondary difmap
_audit_creation_method
;
Olex2 1.2
(compiled 2014.09.19 svn.r3010 for OlexSys, GUI svn.r4874)
;
_cell_angle_alpha 72.4600(10)
_cell_angle_beta 82.3070(10)
_cell_angle_gamma 65.4950(10)
_cell_formula_units_Z 2
_cell_length_a 9.33070(10)
_cell_length_b 10.6773(2)
_cell_length_c 12.8129(2)
_cell_measurement_reflns_used 9960
_cell_measurement_temperature 100(2)
_cell_measurement_theta_max 27.805
_cell_measurement_theta_min 2.355
_cell_volume 1107.46(3)
_computing_cell_refinement
;
SAINT (Bruker, 2013)
;
_computing_data_collection
;
APEX2 (Bruker, 2014)
;
_computing_data_reduction
;
SAINT (Bruker, 2013)
;
_computing_molecular_graphics
;
OLEX2 (Dolomanov <i>et al.</i>,  2009)
;
_computing_publication_material
;
OLEX2 (Dolomanov <i>et al.</i>,  2009)
;
_computing_structure_refinement
;
SHELXL2014 (Sheldrick, 2008)
;
_computing_structure_solution
;
<i>SHELXT</i> (Sheldrick, 2008)
;
_diffrn_ambient_temperature 100.03
_diffrn_detector_area_resol_mean 7.9
_diffrn_measured_fraction_theta_full 0.997
_diffrn_measured_fraction_theta_max 0.996
_diffrn_measurement_device 'three-circle diffractometer'
_diffrn_measurement_device_type 'Bruker APEXII CCD'
_diffrn_measurement_method '\w and \f scans'
_diffrn_radiation_monochromator graphite
_diffrn_radiation_type MoK\a
_diffrn_radiation_wavelength 0.71073
_diffrn_reflns_av_R_equivalents 0.0352
_diffrn_reflns_limit_h_max 11
_diffrn_reflns_limit_h_min -12
_diffrn_reflns_limit_k_max 14
_diffrn_reflns_limit_k_min -14
_diffrn_reflns_limit_l_max 16
_diffrn_reflns_limit_l_min -16
_diffrn_reflns_number 37843
_diffrn_reflns_theta_full 27.500
_diffrn_reflns_theta_max 27.890
_diffrn_reflns_theta_min 1.667
_exptl_absorpt_coefficient_mu 0.264
_exptl_absorpt_correction_T_max 0.9474
_exptl_absorpt_correction_T_min 0.8653
_exptl_absorpt_correction_type multi-scan
_exptl_absorpt_process_details
;
(SADABS; Bruker, 2014)
;
_exptl_crystal_colour colourless
_exptl_crystal_density_diffrn 1.482
_exptl_crystal_description block
_exptl_crystal_F_000 508
_exptl_crystal_size_max 0.288
_exptl_crystal_size_mid 0.157
_exptl_crystal_size_min 0.072
_refine_diff_density_max 0.417
_refine_diff_density_min -0.356
_refine_ls_extinction_method none
_refine_ls_goodness_of_fit_ref 1.062
_refine_ls_hydrogen_treatment constr
_refine_ls_matrix_type full
_refine_ls_number_parameters 290
_refine_ls_number_reflns 5269
_refine_ls_number_restraints 0
_refine_ls_restrained_S_all 1.062
_refine_ls_R_factor_all 0.0419
_refine_ls_R_factor_gt 0.0339
_refine_ls_shift/su_max 0.001
_refine_ls_shift/su_mean 0.000
_refine_ls_structure_factor_coef Fsqd
_refine_ls_weighting_details 'w=1/[\s^2^(Fo^2^)+(0.0364P)^2^+0.4848P] where P=(Fo^2^+2Fc^2^)/3'
_refine_ls_weighting_scheme calc
_refine_ls_wR_factor_gt 0.0814
_refine_ls_wR_factor_ref 0.0865
_reflns_number_gt 4426
_reflns_number_total 5269
_reflns_threshold_expression I>2\s(I)
_cod_data_source_file hb7304sup1.cif
_cod_data_source_block I
_cod_database_code 2240106
_cod_database_fobs_code 2240106
_shelx_space_group_comment
;
The symmetry employed for this shelxl refinement is uniquely defined
by the following loop, which should always be used as a source of
symmetry information in preference to the above space-group names.
They are only intended as comments.
;
_shelx_estimated_absorpt_t_min 0.928
_shelx_estimated_absorpt_t_max 0.981
_shelxl_version_number 2014-3

loop_
_space_group_symop_operation_xyz
'x, y, z'
'-x, -y, -z'

loop_
_atom_site_type_symbol
_atom_site_label
_atom_site_fract_x
_atom_site_fract_y
_atom_site_fract_z
_atom_site_U_iso_or_equiv
_atom_site_adp_type
_atom_site_calc_flag
_atom_site_occupancy
P P1 0.42475(4) 0.61911(4) 0.72374(3) 0.01582(9) Uani d 1
P P2 0.21110(5) 0.22893(4) 0.72342(3) 0.02490(10) Uani d 1
F F2 0.18704(11) 0.33829(11) 0.79338(8) 0.0344(2) Uani d 1
F F6 0.13566(12) 0.36150(10) 0.61884(8) 0.0352(2) Uani d 1
F F4 0.23378(12) 0.12048(10) 0.65303(8) 0.0342(2) Uani d 1
F F5 0.03862(12) 0.23173(12) 0.76017(8) 0.0387(3) Uani d 1
F F3 0.38172(12) 0.22834(11) 0.68553(9) 0.0406(3) Uani d 1
O O2 0.48983(12) 0.17127(10) 0.96794(8) 0.0235(2) Uani d 1
F F1 0.28391(14) 0.09741(11) 0.82789(9) 0.0453(3) Uani d 1
O O1 0.66794(13) -0.01961(11) 0.91753(10) 0.0295(3) Uani d 1
H H1 0.6104 -0.0598 0.9557 0.044 Uiso calc 1
C C5 0.58121(16) 0.67621(14) 0.71818(11) 0.0172(3) Uani d 1
C C18 0.23325(17) 0.57402(16) 0.90634(11) 0.0208(3) Uani d 1
H H18 0.2785 0.4755 0.9084 0.025 Uiso calc 1
C C11 0.32167(16) 0.70037(15) 0.59658(11) 0.0184(3) Uani d 1
C C17 0.28593(16) 0.67064(15) 0.82977(11) 0.0182(3) Uani d 1
C C4 0.60945(17) 0.11522(15) 0.91839(11) 0.0200(3) Uani d 1
C C1 0.51033(16) 0.42771(14) 0.74813(12) 0.0188(3) Uani d 1
H H1A 0.4262 0.3910 0.7713 0.023 Uiso calc 1
H H1B 0.5569 0.4039 0.6789 0.023 Uiso calc 1
C C12 0.25839(16) 0.62504(16) 0.55808(12) 0.0217(3) Uani d 1
H H12 0.2804 0.5273 0.5944 0.026 Uiso calc 1
C C2 0.63811(16) 0.35274(15) 0.83609(12) 0.0207(3) Uani d 1
H H2A 0.7222 0.3896 0.8137 0.025 Uiso calc 1
H H2B 0.5918 0.3743 0.9060 0.025 Uiso calc 1
C C6 0.62009(17) 0.69945(15) 0.80985(12) 0.0213(3) Uani d 1
H H6 0.5526 0.7019 0.8723 0.026 Uiso calc 1
C C19 0.11368(17) 0.62379(17) 0.97956(12) 0.0243(3) Uani d 1
H H19 0.0781 0.5585 1.0325 0.029 Uiso calc 1
C C22 0.22021(17) 0.81526(15) 0.82747(12) 0.0239(3) Uani d 1
H H22 0.2574 0.8806 0.7762 0.029 Uiso calc 1
C C13 0.16332(17) 0.69379(18) 0.46650(12) 0.0255(3) Uani d 1
H H13 0.1208 0.6429 0.4394 0.031 Uiso calc 1
C C3 0.70880(17) 0.19153(15) 0.85265(13) 0.0240(3) Uani d 1
H H3A 0.7292 0.1726 0.7799 0.029 Uiso calc 1
H H3B 0.8116 0.1506 0.8893 0.029 Uiso calc 1
C C14 0.13030(18) 0.83680(18) 0.41448(12) 0.0276(3) Uani d 1
H H14 0.0626 0.8843 0.3530 0.033 Uiso calc 1
C C16 0.29145(19) 0.84353(16) 0.54243(13) 0.0262(3) Uani d 1
H H16 0.3363 0.8942 0.5677 0.031 Uiso calc 1
C C7 0.75827(17) 0.71902(16) 0.80929(13) 0.0253(3) Uani d 1
H H7 0.7852 0.7355 0.8714 0.030 Uiso calc 1
C C8 0.85698(18) 0.71457(17) 0.71847(14) 0.0275(3) Uani d 1
H H8 0.9528 0.7254 0.7193 0.033 Uiso calc 1
C C10 0.67893(18) 0.67535(17) 0.62542(12) 0.0251(3) Uani d 1
H H10 0.6511 0.6618 0.5622 0.030 Uiso calc 1
C C21 0.10050(19) 0.86258(17) 0.90047(13) 0.0296(3) Uani d 1
H H21 0.0552 0.9609 0.8990 0.035 Uiso calc 1
C C20 0.04614(17) 0.76728(18) 0.97598(12) 0.0271(3) Uani d 1
H H20 -0.0373 0.8007 1.0251 0.033 Uiso calc 1
C C9 0.81677(19) 0.69444(19) 0.62641(14) 0.0316(4) Uani d 1
H H9 0.8839 0.6937 0.5637 0.038 Uiso calc 1
C C15 0.1951(2) 0.91087(18) 0.45130(13) 0.0315(4) Uani d 1
H H15 0.1735 1.0083 0.4141 0.038 Uiso calc 1

loop_
_atom_site_aniso_label
_atom_site_aniso_U_11
_atom_site_aniso_U_22
_atom_site_aniso_U_33
_atom_site_aniso_U_12
_atom_site_aniso_U_13
_atom_site_aniso_U_23
P1 0.01569(17) 0.01745(17) 0.01619(17) -0.00773(13) 0.00018(13) -0.00564(13)
P2 0.0302(2) 0.0301(2) 0.0236(2) -0.01993(18) -0.00010(16) -0.00870(16)
F2 0.0362(5) 0.0439(6) 0.0369(5) -0.0220(5) 0.0021(4) -0.0225(5)
F6 0.0485(6) 0.0327(5) 0.0294(5) -0.0224(5) -0.0021(4) -0.0055(4)
F4 0.0490(6) 0.0336(5) 0.0328(5) -0.0257(5) -0.0006(4) -0.0132(4)
F5 0.0403(6) 0.0640(7) 0.0306(5) -0.0381(5) 0.0065(4) -0.0166(5)
F3 0.0308(5) 0.0479(6) 0.0599(7) -0.0238(5) 0.0105(5) -0.0308(5)
O2 0.0238(5) 0.0203(5) 0.0248(5) -0.0076(4) 0.0042(4) -0.0074(4)
F1 0.0651(7) 0.0398(6) 0.0371(6) -0.0275(5) -0.0218(5) -0.0001(5)
O1 0.0294(6) 0.0194(5) 0.0389(7) -0.0107(5) 0.0116(5) -0.0102(5)
C5 0.0165(6) 0.0172(6) 0.0193(7) -0.0080(5) 0.0001(5) -0.0053(5)
C18 0.0214(7) 0.0237(7) 0.0199(7) -0.0115(6) -0.0009(5) -0.0058(6)
C11 0.0157(6) 0.0226(7) 0.0173(6) -0.0076(5) 0.0014(5) -0.0070(5)
C17 0.0149(6) 0.0221(7) 0.0175(6) -0.0070(5) -0.0012(5) -0.0054(5)
C4 0.0216(7) 0.0181(6) 0.0192(7) -0.0060(5) -0.0033(5) -0.0052(5)
C1 0.0192(7) 0.0192(6) 0.0209(7) -0.0089(5) 0.0005(5) -0.0077(5)
C12 0.0193(7) 0.0283(7) 0.0208(7) -0.0119(6) 0.0023(5) -0.0087(6)
C2 0.0182(7) 0.0185(7) 0.0260(7) -0.0077(5) -0.0021(5) -0.0054(6)
C6 0.0210(7) 0.0230(7) 0.0219(7) -0.0089(6) 0.0002(6) -0.0087(6)
C19 0.0216(7) 0.0361(8) 0.0194(7) -0.0169(6) 0.0012(6) -0.0060(6)
C22 0.0244(7) 0.0200(7) 0.0238(7) -0.0068(6) 0.0029(6) -0.0053(6)
C13 0.0201(7) 0.0415(9) 0.0212(7) -0.0151(7) 0.0017(6) -0.0138(6)
C3 0.0186(7) 0.0208(7) 0.0296(8) -0.0061(6) 0.0011(6) -0.0055(6)
C14 0.0199(7) 0.0402(9) 0.0183(7) -0.0071(6) -0.0011(6) -0.0084(6)
C16 0.0319(8) 0.0241(7) 0.0248(8) -0.0124(6) -0.0042(6) -0.0060(6)
C7 0.0233(7) 0.0252(7) 0.0307(8) -0.0088(6) -0.0061(6) -0.0108(6)
C8 0.0209(7) 0.0291(8) 0.0361(9) -0.0142(6) -0.0014(6) -0.0070(7)
C10 0.0264(8) 0.0345(8) 0.0204(7) -0.0167(7) 0.0038(6) -0.0107(6)
C21 0.0264(8) 0.0255(8) 0.0293(8) -0.0020(6) 0.0028(6) -0.0102(6)
C20 0.0175(7) 0.0396(9) 0.0217(7) -0.0071(6) 0.0029(6) -0.0122(7)
C9 0.0264(8) 0.0440(10) 0.0297(8) -0.0213(7) 0.0081(7) -0.0108(7)
C15 0.0356(9) 0.0268(8) 0.0251(8) -0.0078(7) -0.0054(7) -0.0018(6)

loop_
_atom_type_symbol
_atom_type_description
_atom_type_scat_dispersion_real
_atom_type_scat_dispersion_imag
_atom_type_scat_source
C C 0.0033 0.0016 'International Tables Vol C Tables 4.2.6.8 and 6.1.1.4'
H H 0.0000 0.0000 'International Tables Vol C Tables 4.2.6.8 and 6.1.1.4'
F F 0.0171 0.0103 'International Tables Vol C Tables 4.2.6.8 and 6.1.1.4'
O O 0.0106 0.0060 'International Tables Vol C Tables 4.2.6.8 and 6.1.1.4'
P P 0.1023 0.0942 'International Tables Vol C Tables 4.2.6.8 and 6.1.1.4'

loop_
_geom_angle_atom_site_label_1
_geom_angle_atom_site_label_2
_geom_angle_atom_site_label_3
_geom_angle
C5 P1 C11 110.19(6)
C5 P1 C17 110.68(6)
C5 P1 C1 107.80(6)
C11 P1 C17 107.83(6)
C11 P1 C1 109.51(6)
C17 P1 C1 110.83(7)
F2 P2 F6 89.92(5)
F2 P2 F5 89.94(5)
F6 P2 F5 89.47(6)
F4 P2 F2 179.53(6)
F4 P2 F6 89.72(5)
F4 P2 F5 89.76(5)
F3 P2 F2 89.89(5)
F3 P2 F6 89.71(6)
F3 P2 F4 90.41(5)
F3 P2 F5 179.17(7)
F1 P2 F2 89.99(6)
F1 P2 F6 179.28(6)
F1 P2 F4 90.37(6)
F1 P2 F5 89.82(6)
F1 P2 F3 91.00(6)
C4 O1 H1 109.5
C6 C5 P1 120.87(11)
C6 C5 C10 120.30(13)
C10 C5 P1 118.10(11)
C17 C18 H18 120.4
C19 C18 H18 120.4
C19 C18 C17 119.17(13)
C12 C11 P1 119.73(11)
C12 C11 C16 120.37(13)
C16 C11 P1 119.58(11)
C18 C17 P1 121.95(11)
C18 C17 C22 120.34(13)
C22 C17 P1 117.45(11)
O2 C4 O1 124.32(13)
O2 C4 C3 123.95(13)
O1 C4 C3 111.72(12)
P1 C1 H1A 109.1
P1 C1 H1B 109.1
H1A C1 H1B 107.8
C2 C1 P1 112.67(9)
C2 C1 H1A 109.1
C2 C1 H1B 109.1
C11 C12 H12 120.2
C13 C12 C11 119.56(14)
C13 C12 H12 120.2
C1 C2 H2A 109.5
C1 C2 H2B 109.5
H2A C2 H2B 108.1
C3 C2 C1 110.82(12)
C3 C2 H2A 109.5
C3 C2 H2B 109.5
C5 C6 H6 120.3
C7 C6 C5 119.50(13)
C7 C6 H6 120.3
C18 C19 H19 119.7
C20 C19 C18 120.63(14)
C20 C19 H19 119.7
C17 C22 H22 120.3
C21 C22 C17 119.49(14)
C21 C22 H22 120.3
C12 C13 H13 120.0
C12 C13 C14 119.99(14)
C14 C13 H13 120.0
C4 C3 C2 115.15(12)
C4 C3 H3A 108.5
C4 C3 H3B 108.5
C2 C3 H3A 108.5
C2 C3 H3B 108.5
H3A C3 H3B 107.5
C13 C14 H14 119.7
C15 C14 C13 120.53(14)
C15 C14 H14 119.7
C11 C16 H16 120.4
C15 C16 C11 119.24(15)
C15 C16 H16 120.4
C6 C7 H7 119.9
C8 C7 C6 120.18(14)
C8 C7 H7 119.9
C7 C8 H8 119.8
C7 C8 C9 120.35(14)
C9 C8 H8 119.8
C5 C10 H10 120.3
C9 C10 C5 119.44(14)
C9 C10 H10 120.3
C22 C21 H21 119.8
C22 C21 C20 120.45(14)
C20 C21 H21 119.8
C19 C20 C21 119.90(14)
C19 C20 H20 120.1
C21 C20 H20 120.1
C8 C9 C10 120.20(14)
C8 C9 H9 119.9
C10 C9 H9 119.9
C14 C15 C16 120.28(15)
C14 C15 H15 119.9
C16 C15 H15 119.9

loop_
_geom_bond_atom_site_label_1
_geom_bond_atom_site_label_2
_geom_bond_distance
P1 C5 1.7867(14)
P1 C11 1.7910(14)
P1 C17 1.7930(14)
P1 C1 1.8000(14)
P2 F2 1.6053(10)
P2 F6 1.6054(10)
P2 F4 1.6044(10)
P2 F5 1.6058(10)
P2 F3 1.5990(10)
P2 F1 1.5951(11)
O2 C4 1.2216(17)
O1 H1 0.8400
O1 C4 1.3140(17)
C5 C6 1.3919(19)
C5 C10 1.3977(19)
C18 H18 0.9500
C18 C17 1.3964(19)
C18 C19 1.391(2)
C11 C12 1.396(2)
C11 C16 1.397(2)
C17 C22 1.3975(19)
C4 C3 1.496(2)
C1 H1A 0.9900
C1 H1B 0.9900
C1 C2 1.5352(19)
C12 H12 0.9500
C12 C13 1.386(2)
C2 H2A 0.9900
C2 H2B 0.9900
C2 C3 1.5227(19)
C6 H6 0.9500
C6 C7 1.388(2)
C19 H19 0.9500
C19 C20 1.382(2)
C22 H22 0.9500
C22 C21 1.384(2)
C13 H13 0.9500
C13 C14 1.386(2)
C3 H3A 0.9900
C3 H3B 0.9900
C14 H14 0.9500
C14 C15 1.382(2)
C16 H16 0.9500
C16 C15 1.388(2)
C7 H7 0.9500
C7 C8 1.384(2)
C8 H8 0.9500
C8 C9 1.384(2)
C10 H10 0.9500
C10 C9 1.385(2)
C21 H21 0.9500
C21 C20 1.390(2)
C20 H20 0.9500
C9 H9 0.9500
C15 H15 0.9500

loop_
_geom_hbond_atom_site_label_D
_geom_hbond_atom_site_label_H
_geom_hbond_atom_site_label_A
_geom_hbond_site_symmetry_A
_geom_hbond_distance_DH
_geom_hbond_distance_HA
_geom_hbond_distance_DA
_geom_hbond_angle_DHA
O1 H1 O2 2_657 0.84 1.80 2.6285(15) 171
C1 H1A F2 . 0.99 2.48 3.455(2) 168
C1 H1A F3 . 0.99 2.50 3.1656(19) 124
C22 H22 F4 1_565 0.95 2.51 3.3924(18) 155

loop_
_geom_torsion_atom_site_label_1
_geom_torsion_atom_site_label_2
_geom_torsion_atom_site_label_3
_geom_torsion_atom_site_label_4
_geom_torsion
_geom_torsion_publ_flag
P1 C5 C6 C7 168.72(11) n
P1 C5 C10 C9 -168.71(12) n
P1 C11 C12 C13 172.55(11) n
P1 C11 C16 C15 -172.12(12) n
P1 C17 C22 C21 173.20(12) n
P1 C1 C2 C3 -179.11(10) n
O2 C4 C3 C2 -9.1(2) n
O1 C4 C3 C2 171.88(13) n
C5 P1 C11 C12 146.24(11) n
C5 P1 C11 C16 -40.23(13) n
C5 P1 C17 C18 -131.04(12) n
C5 P1 C17 C22 54.76(13) n
C5 P1 C1 C2 43.58(12) n
C5 C6 C7 C8 -0.4(2) n
C5 C10 C9 C8 -0.2(2) n
C18 C17 C22 C21 -1.1(2) n
C18 C19 C20 C21 -1.6(2) n
C11 P1 C5 C6 143.74(11) n
C11 P1 C5 C10 -46.07(13) n
C11 P1 C17 C18 108.38(12) n
C11 P1 C17 C22 -65.82(13) n
C11 P1 C1 C2 163.47(10) n
C11 C12 C13 C14 -0.7(2) n
C11 C16 C15 C14 -0.2(2) n
C17 P1 C5 C6 24.57(14) n
C17 P1 C5 C10 -165.24(11) n
C17 P1 C11 C12 -92.86(12) n
C17 P1 C11 C16 80.66(13) n
C17 P1 C1 C2 -77.68(11) n
C17 C18 C19 C20 0.8(2) n
C17 C22 C21 C20 0.3(2) n
C1 P1 C5 C6 -96.79(12) n
C1 P1 C5 C6 -96.79(12) n
C1 P1 C5 C10 73.39(13) n
C1 P1 C11 C12 27.83(13) n
C1 P1 C11 C12 27.83(13) n
C1 P1 C11 C16 -158.65(11) n
C1 P1 C17 C18 -11.48(14) n
C1 P1 C17 C18 -11.48(14) n
C1 P1 C17 C22 174.32(11) n
C1 C2 C3 C4 -77.18(16) n
C12 C11 C16 C15 1.4(2) n
C12 C13 C14 C15 1.8(2) n
C6 C5 C10 C9 1.5(2) n
C6 C7 C8 C9 1.7(2) n
C19 C18 C17 P1 -173.47(11) n
C19 C18 C17 C22 0.6(2) n
C22 C21 C20 C19 1.1(2) n
C13 C14 C15 C16 -1.4(2) n
C16 C11 C12 C13 -0.9(2) n
C7 C8 C9 C10 -1.5(3) n
C10 C5 C6 C7 -1.2(2) n
